data_4101905
loop_
_publ_author_name
'Xinqiang Fang'
'Kun Liu'
'Chaozhong Li'

_publ_section_title
;
 Efficient Regio- and Stereoselective Formation of Azocan-2-ones via
 8-EndoCyclization of \a-Carbamoyl Radicals
;
_journal_name_full 'Journal of the American Chemical Society'
_journal_page_first 2274
_journal_page_last 2283
_journal_paper_doi 10.1021/ja9082649
_journal_volume 132
_journal_year 2010
_chemical_absolute_configuration ad
_chemical_formula_sum 'C15 H18 I N O3'
_chemical_formula_weight 387.20
_chemical_name_systematic
; 
 ? 
;
_space_group_IT_number 19
_symmetry_cell_setting orthorhombic
_symmetry_space_group_name_Hall 'P 2ac 2ab'
_symmetry_space_group_name_H-M 'P 21 21 21'
_atom_sites_solution_hydrogens geom
_atom_sites_solution_primary direct
_atom_sites_solution_secondary difmap
_audit_creation_method SHELXL-97
_cell_angle_alpha 90.00
_cell_angle_beta 90.00
_cell_angle_gamma 90.00
_cell_formula_units_Z 4
_cell_length_a 7.9889(10)
_cell_length_b 8.9128(12)
_cell_length_c 22.255(3)
_cell_measurement_reflns_used 2928
_cell_measurement_temperature 293(2)
_cell_measurement_theta_max 45.393
_cell_measurement_theta_min 4.923
_cell_volume 1584.6(4)
_computing_cell_refinement 'Bruker SMART'
_computing_data_collection 'Bruker SMART'
_computing_data_reduction 'Bruker SHELXTL'
_computing_molecular_graphics 'Bruker SHELXTL'
_computing_publication_material 'Bruker SHELXTL'
_computing_structure_refinement 'SHELXL-97 (Sheldrick, 1997)'
_computing_structure_solution 'SHELXS-97 (Sheldrick, 1990)'
_diffrn_ambient_temperature 293(2)
_diffrn_measured_fraction_theta_full 1.000
_diffrn_measured_fraction_theta_max 1.000
_diffrn_measurement_device_type 'CCD area detector'
_diffrn_measurement_method 'phi and omega scans'
_diffrn_radiation_monochromator graphite
_diffrn_radiation_source 'fine-focus sealed tube'
_diffrn_radiation_type MoK\a
_diffrn_radiation_wavelength 0.71073
_diffrn_reflns_av_R_equivalents 0.0556
_diffrn_reflns_av_sigmaI/netI 0.0472
_diffrn_reflns_limit_h_max 9
_diffrn_reflns_limit_h_min -8
_diffrn_reflns_limit_k_max 6
_diffrn_reflns_limit_k_min -10
_diffrn_reflns_limit_l_max 26
_diffrn_reflns_limit_l_min -24
_diffrn_reflns_number 8212
_diffrn_reflns_theta_full 25.49
_diffrn_reflns_theta_max 25.49
_diffrn_reflns_theta_min 1.83
_exptl_absorpt_coefficient_mu 2.027
_exptl_absorpt_correction_T_max 1.0000
_exptl_absorpt_correction_T_min 0.5522
_exptl_absorpt_correction_type empirical
_exptl_absorpt_process_details sadabs
_exptl_crystal_colour colorless
_exptl_crystal_density_diffrn 1.623
_exptl_crystal_density_method 'not measured'
_exptl_crystal_description prismatic
_exptl_crystal_F_000 768
_exptl_crystal_size_max 0.422
_exptl_crystal_size_mid 0.369
_exptl_crystal_size_min 0.186
_refine_diff_density_max 1.716
_refine_diff_density_min -0.588
_refine_diff_density_rms 0.105
_refine_ls_abs_structure_details 'Flack H D (1983), Acta Cryst. A39, 876-881'
_refine_ls_abs_structure_Flack 0.00(17)
_refine_ls_extinction_method none
_refine_ls_goodness_of_fit_ref 1.042
_refine_ls_hydrogen_treatment constr
_refine_ls_matrix_type full
_refine_ls_number_parameters 184
_refine_ls_number_reflns 2949
_refine_ls_number_restraints 1
_refine_ls_restrained_S_all 1.051
_refine_ls_R_factor_all 0.0705
_refine_ls_R_factor_gt 0.0578
_refine_ls_shift/su_max 0.049
_refine_ls_shift/su_mean 0.003
_refine_ls_structure_factor_coef Fsqd
_refine_ls_weighting_details 'calc w=1/[\s^2^(Fo^2^)+(0.0944P)^2^+0.0000P] where P=(Fo^2^+2Fc^2^)/3'
_refine_ls_weighting_scheme calc
_refine_ls_wR_factor_gt 0.1488
_refine_ls_wR_factor_ref 0.1574
_reflns_number_gt 2297
_reflns_number_total 2949
_reflns_threshold_expression >2sigma(I)
_cod_data_source_file ja9082649_si_004.cif
_cod_data_source_block cd29114
_cod_database_code 4101905

loop_
_symmetry_equiv_pos_as_xyz
'x, y, z'
'-x+1/2, -y, z+1/2'
'-x, y+1/2, -z+1/2'
'x+1/2, -y+1/2, -z'

loop_
_atom_site_label
_atom_site_type_symbol
_atom_site_fract_x
_atom_site_fract_y
_atom_site_fract_z
_atom_site_U_iso_or_equiv
_atom_site_adp_type
_atom_site_occupancy
_atom_site_symmetry_multiplicity
_atom_site_calc_flag
_atom_site_refinement_flags
_atom_site_disorder_assembly
_atom_site_disorder_group
I1 I 1.09682(7) 0.43147(9) 0.19758(3) 0.0960(3) Uani 1 1 d . . .
N1 N 0.5503(8) 0.6136(5) 0.0698(2) 0.0494(14) Uani 1 1 d . . .
O1 O 0.6056(10) 0.8215(6) 0.1240(3) 0.109(3) Uani 1 1 d . . .
O2 O 0.536(2) 0.8186(7) 0.0084(4) 0.128(7) Uani 1 1 d . . .
O3 O 0.5776(8) 0.5986(5) -0.0294(2) 0.0706(15) Uani 1 1 d . . .
C1 C 0.5752(9) 0.6905(7) 0.1233(4) 0.0605(19) Uani 1 1 d . . .
C2 C 0.5700(9) 0.5986(8) 0.1818(3) 0.0548(17) Uani 1 1 d . . .
H2 H 0.5086 0.5048 0.1756 0.066 Uiso 1 1 calc R . .
C3 C 0.7526(8) 0.5657(8) 0.1991(3) 0.0591(17) Uani 1 1 d . . .
H3A H 0.8194 0.6525 0.1884 0.071 Uiso 1 1 calc R . .
H3B H 0.7579 0.5552 0.2425 0.071 Uiso 1 1 calc R . .
C4 C 0.8339(9) 0.4284(9) 0.1714(3) 0.0586(17) Uani 1 1 d . . .
H4 H 0.7826 0.3398 0.1898 0.070 Uiso 1 1 calc R . .
C5 C 0.8216(9) 0.4095(8) 0.1034(3) 0.0606(19) Uani 1 1 d . . .
H5A H 0.8472 0.5044 0.0841 0.073 Uiso 1 1 calc R . .
H5B H 0.9043 0.3368 0.0903 0.073 Uiso 1 1 calc R . .
C6 C 0.6526(9) 0.3588(7) 0.0841(3) 0.0466(16) Uani 1 1 d . . .
C7 C 0.6173(12) 0.2045(7) 0.0845(3) 0.062(2) Uani 1 1 d . . .
H7 H 0.7003 0.1379 0.0966 0.075 Uiso 1 1 calc R . .
C8 C 0.4657(15) 0.1491(8) 0.0678(4) 0.078(3) Uani 1 1 d . . .
H8 H 0.4464 0.0462 0.0682 0.093 Uiso 1 1 calc R . .
C9 C 0.3388(12) 0.2481(8) 0.0499(3) 0.065(2) Uani 1 1 d . . .
H9 H 0.2359 0.2113 0.0371 0.078 Uiso 1 1 calc R . .
C10 C 0.3673(10) 0.3990(7) 0.0515(3) 0.0529(17) Uani 1 1 d . . .
H10 H 0.2832 0.4662 0.0409 0.063 Uiso 1 1 calc R . .
C11 C 0.5220(9) 0.4503(6) 0.0689(3) 0.0413(14) Uani 1 1 d . . .
C12 C 0.4904(13) 0.6887(13) 0.2316(5) 0.106(4) Uani 1 1 d . . .
H12A H 0.4970 0.6335 0.2686 0.160 Uiso 1 1 calc R . .
H12B H 0.3751 0.7075 0.2220 0.160 Uiso 1 1 calc R . .
H12C H 0.5484 0.7824 0.2360 0.160 Uiso 1 1 calc R . .
C13 C 0.5531(13) 0.6888(8) 0.0150(4) 0.078(3) Uani 1 1 d . . .
C14 C 0.582(2) 0.6687(11) -0.0861(4) 0.110(5) Uani 1 1 d D . .
H14A H 0.6842 0.7270 -0.0897 0.136 Uiso 1 1 calc R . .
H14B H 0.4879 0.7366 -0.0898 0.136 Uiso 1 1 calc R . .
C15 C 0.5759(18) 0.5612(15) -0.1323(4) 0.123(6) Uani 1 1 d D . .
H15A H 0.6619 0.4877 -0.1261 0.167 Uiso 1 1 calc R . .
H15B H 0.5930 0.6097 -0.1704 0.167 Uiso 1 1 calc R . .
H15C H 0.4684 0.5130 -0.1321 0.167 Uiso 1 1 calc R . .

loop_
_atom_site_aniso_label
_atom_site_aniso_U_11
_atom_site_aniso_U_22
_atom_site_aniso_U_33
_atom_site_aniso_U_23
_atom_site_aniso_U_13
_atom_site_aniso_U_12
I1 0.0525(3) 0.1458(7) 0.0897(5) 0.0327(4) -0.0019(3) 0.0181(4)
N1 0.077(4) 0.024(2) 0.048(3) 0.001(2) 0.010(3) 0.008(2)
O1 0.164(7) 0.032(3) 0.132(6) -0.009(3) -0.061(6) -0.003(4)
O2 0.25(2) 0.049(4) 0.085(6) 0.025(4) 0.067(9) 0.031(7)
O3 0.103(4) 0.059(3) 0.050(3) 0.020(2) 0.014(3) 0.019(3)
C1 0.060(4) 0.036(3) 0.086(5) -0.011(3) -0.021(4) 0.003(3)
C2 0.049(4) 0.065(4) 0.050(4) -0.018(3) -0.002(3) 0.005(3)
C3 0.051(4) 0.081(5) 0.045(4) -0.018(4) -0.005(3) 0.005(4)
C4 0.049(4) 0.073(4) 0.054(4) 0.019(4) 0.006(3) 0.001(4)
C5 0.059(4) 0.049(4) 0.074(5) 0.016(3) 0.017(4) 0.013(3)
C6 0.066(4) 0.037(3) 0.037(3) 0.005(3) 0.004(3) 0.008(3)
C7 0.096(6) 0.036(3) 0.054(4) 0.006(3) 0.017(4) 0.024(4)
C8 0.124(9) 0.032(4) 0.077(6) -0.009(4) 0.028(5) -0.021(5)
C9 0.087(6) 0.053(4) 0.057(5) -0.004(3) -0.002(4) -0.017(4)
C10 0.076(5) 0.049(4) 0.034(3) -0.005(3) 0.004(3) 0.006(3)
C11 0.065(4) 0.028(3) 0.031(3) -0.003(2) 0.006(3) 0.000(3)
C12 0.073(6) 0.145(9) 0.101(8) -0.078(7) 0.006(6) 0.001(6)
C13 0.129(8) 0.036(4) 0.068(5) 0.013(3) 0.026(5) 0.028(4)
C14 0.189(17) 0.089(7) 0.052(6) 0.030(5) 0.010(8) 0.034(10)
C15 0.188(17) 0.127(10) 0.058(6) 0.014(7) -0.030(8) 0.029(13)

loop_
_atom_type_symbol
_atom_type_description
_atom_type_scat_dispersion_real
_atom_type_scat_dispersion_imag
_atom_type_scat_source
C C 0.0033 0.0016 'International Tables Vol C Tables 4.2.6.8 and 6.1.1.4'
H H 0.0000 0.0000 'International Tables Vol C Tables 4.2.6.8 and 6.1.1.4'
N N 0.0061 0.0033 'International Tables Vol C Tables 4.2.6.8 and 6.1.1.4'
O O 0.0106 0.0060 'International Tables Vol C Tables 4.2.6.8 and 6.1.1.4'
I I -0.4742 1.8119 'International Tables Vol C Tables 4.2.6.8 and 6.1.1.4'

loop_
_geom_angle_atom_site_label_1
_geom_angle_atom_site_label_2
_geom_angle_atom_site_label_3
_geom_angle
_geom_angle_site_symmetry_1
_geom_angle_site_symmetry_3
_geom_angle_publ_flag
C13 N1 C1 120.8(6) . . ?
C13 N1 C11 117.9(6) . . ?
C1 N1 C11 121.4(5) . . ?
C13 O3 C14 114.5(6) . . ?
O1 C1 N1 121.5(7) . . ?
O1 C1 C2 121.1(7) . . ?
N1 C1 C2 117.4(5) . . ?
C12 C2 C1 110.5(7) . . ?
C12 C2 C3 108.5(6) . . ?
C1 C2 C3 106.7(6) . . ?
C12 C2 H2 110.2 . . ?
C1 C2 H2 110.4 . . ?
C3 C2 H2 110.5 . . ?
C4 C3 C2 117.3(6) . . ?
C4 C3 H3A 108.0 . . ?
C2 C3 H3A 108.1 . . ?
C4 C3 H3B 107.9 . . ?
C2 C3 H3B 107.9 . . ?
H3A C3 H3B 107.2 . . ?
C3 C4 C5 117.7(6) . . ?
C3 C4 I1 107.1(5) . . ?
C5 C4 I1 109.2(5) . . ?
C3 C4 H4 107.5 . . ?
C5 C4 H4 107.5 . . ?
I1 C4 H4 107.5 . . ?
C6 C5 C4 112.2(6) . . ?
C6 C5 H5A 109.1 . . ?
C4 C5 H5A 109.2 . . ?
C6 C5 H5B 109.2 . . ?
C4 C5 H5B 109.2 . . ?
H5A C5 H5B 107.9 . . ?
C11 C6 C7 115.6(7) . . ?
C11 C6 C5 125.7(6) . . ?
C7 C6 C5 118.6(6) . . ?
C8 C7 C6 122.2(7) . . ?
C8 C7 H7 118.7 . . ?
C6 C7 H7 119.1 . . ?
C7 C8 C9 119.5(6) . . ?
C7 C8 H8 120.2 . . ?
C9 C8 H8 120.2 . . ?
C10 C9 C8 119.5(8) . . ?
C10 C9 H9 120.4 . . ?
C8 C9 H9 120.1 . . ?
C9 C10 C11 119.0(7) . . ?
C9 C10 H10 120.4 . . ?
C11 C10 H10 120.6 . . ?
C6 C11 C10 123.9(6) . . ?
C6 C11 N1 118.0(6) . . ?
C10 C11 N1 118.1(6) . . ?
C2 C12 H12A 109.6 . . ?
C2 C12 H12B 109.5 . . ?
H12A C12 H12B 109.5 . . ?
C2 C12 H12C 109.4 . . ?
H12A C12 H12C 109.5 . . ?
H12B C12 H12C 109.5 . . ?
O2 C13 O3 122.4(8) . . ?
O2 C13 N1 125.7(8) . . ?
O3 C13 N1 111.9(6) . . ?
O3 C14 C15 110.6(8) . . ?
O3 C14 H14A 109.9 . . ?
C15 C14 H14A 110.0 . . ?
O3 C14 H14B 109.1 . . ?
C15 C14 H14B 109.1 . . ?
H14A C14 H14B 108.1 . . ?
C14 C15 H15A 109.1 . . ?
C14 C15 H15B 109.3 . . ?
H15A C15 H15B 109.5 . . ?
C14 C15 H15C 110.0 . . ?
H15A C15 H15C 109.5 . . ?
H15B C15 H15C 109.5 . . ?

loop_
_geom_bond_atom_site_label_1
_geom_bond_atom_site_label_2
_geom_bond_distance
_geom_bond_site_symmetry_2
_geom_bond_publ_flag
I1 C4 2.180(7) . ?
N1 C13 1.391(9) . ?
N1 C1 1.390(9) . ?
N1 C11 1.473(7) . ?
O1 C1 1.193(8) . ?
O2 C13 1.174(8) . ?
O3 C13 1.290(9) . ?
O3 C14 1.407(9) . ?
C1 C2 1.538(11) . ?
C2 C12 1.509(10) . ?
C2 C3 1.537(9) . ?
C2 H2 0.9800 . ?
C3 C4 1.517(10) . ?
C3 H3A 0.9700 . ?
C3 H3B 0.9700 . ?
C4 C5 1.525(11) . ?
C4 H4 0.9800 . ?
C5 C6 1.487(10) . ?
C5 H5A 0.9700 . ?
C5 H5B 0.9700 . ?
C6 C11 1.367(9) . ?
C6 C7 1.404(10) . ?
C7 C8 1.359(13) . ?
C7 H7 0.9300 . ?
C8 C9 1.402(14) . ?
C8 H8 0.9300 . ?
C9 C10 1.364(9) . ?
C9 H9 0.9300 . ?
C10 C11 1.374(10) . ?
C10 H10 0.9300 . ?
C12 H12A 0.9600 . ?
C12 H12B 0.9600 . ?
C12 H12C 0.9600 . ?
C14 C15 1.407(13) . ?
C14 H14A 0.9700 . ?
C14 H14B 0.9700 . ?
C15 H15A 0.9600 . ?
C15 H15B 0.9601 . ?
C15 H15C 0.9601 . ?

loop_
_geom_torsion_atom_site_label_1
_geom_torsion_atom_site_label_2
_geom_torsion_atom_site_label_3
_geom_torsion_atom_site_label_4
_geom_torsion
_geom_torsion_site_symmetry_1
_geom_torsion_site_symmetry_2
_geom_torsion_site_symmetry_3
_geom_torsion_site_symmetry_4
_geom_torsion_publ_flag
C13 N1 C1 O1 -2.8(12) . . . . ?
C11 N1 C1 O1 176.6(8) . . . . ?
C13 N1 C1 C2 179.9(7) . . . . ?
C11 N1 C1 C2 -0.7(10) . . . . ?
O1 C1 C2 C12 38.9(11) . . . . ?
N1 C1 C2 C12 -143.8(7) . . . . ?
O1 C1 C2 C3 -78.9(9) . . . . ?
N1 C1 C2 C3 98.4(7) . . . . ?
C12 C2 C3 C4 154.9(8) . . . . ?
C1 C2 C3 C4 -86.0(7) . . . . ?
C2 C3 C4 C5 50.4(9) . . . . ?
C2 C3 C4 I1 173.7(5) . . . . ?
C3 C4 C5 C6 -75.7(8) . . . . ?
I1 C4 C5 C6 162.0(5) . . . . ?
C4 C5 C6 C11 90.6(8) . . . . ?
C4 C5 C6 C7 -85.4(8) . . . . ?
C11 C6 C7 C8 3.4(10) . . . . ?
C5 C6 C7 C8 179.7(7) . . . . ?
C6 C7 C8 C9 -0.6(12) . . . . ?
C7 C8 C9 C10 -2.2(12) . . . . ?
C8 C9 C10 C11 1.9(11) . . . . ?
C7 C6 C11 C10 -3.7(9) . . . . ?
C5 C6 C11 C10 -179.8(7) . . . . ?
C7 C6 C11 N1 178.0(6) . . . . ?
C5 C6 C11 N1 1.9(9) . . . . ?
C9 C10 C11 C6 1.2(10) . . . . ?
C9 C10 C11 N1 179.5(6) . . . . ?
C13 N1 C11 C6 110.5(8) . . . . ?
C1 N1 C11 C6 -68.9(8) . . . . ?
C13 N1 C11 C10 -67.9(9) . . . . ?
C1 N1 C11 C10 112.6(7) . . . . ?
C14 O3 C13 O2 -0.1(18) . . . . ?
C14 O3 C13 N1 -179.8(10) . . . . ?
C1 N1 C13 O2 -18.9(17) . . . . ?
C11 N1 C13 O2 161.7(13) . . . . ?
C1 N1 C13 O3 160.8(8) . . . . ?
C11 N1 C13 O3 -18.6(11) . . . . ?
C13 O3 C14 C15 -168.3(12) . . . . ?

loop_
_cod_related_entry_id
_cod_related_entry_database
_cod_related_entry_code
1 ChemSpider 30660089
